data_1561539
loop_
_publ_author_name
'Grebenkemper, Jason H.'
'Hu, Yufei'
'Abdusalyamova, M.N.'
'Makhmudov, F.A.'
'Kauzlarich, Susan M.'

_publ_section_title
;
 Magnetic remanence in Yb14&#x2212;RE MnSb11 (RE=Tb, Dy, Ho) single
 crystals
;
_journal_name_full 'Journal of Solid State Chemistry'
_journal_page_first 321
_journal_page_last 326
_journal_paper_doi 10.1016/j.jssc.2016.03.037
_journal_volume 238
_journal_year 2016
_chemical_formula_sum 'Mn Sb11 Tb0.17 Yb14'
_chemical_formula_weight 3809.1
_space_group_crystal_system tetragonal
_space_group_IT_number 142
_space_group_name_Hall '-I 4bd 2c'
_space_group_name_H-M_alt 'I 41/a c d :2'
_atom_sites_solution_hydrogens .
_audit_creation_method SHELXL-2014
_cell_angle_alpha 90
_cell_angle_beta 90
_cell_angle_gamma 90
_cell_formula_units_Z 8
_cell_length_a 16.5923(12)
_cell_length_b 16.5923(12)
_cell_length_c 21.9160(16)
_cell_measurement_reflns_used 2303
_cell_measurement_temperature 90
_cell_measurement_theta_max 30.486
_cell_measurement_theta_min 2.455
_cell_volume 6033.6(8)
_computing_structure_refinement 'SHELXL-2014 (Sheldrick, 2014)'
_diffrn_ambient_temperature 90
_diffrn_measured_fraction_theta_full 1.000
_diffrn_measured_fraction_theta_max 1.000
_diffrn_measurement_device_type 'Bruker APEX II'
_diffrn_measurement_method CCD
_diffrn_radiation_type MoK\a
_diffrn_radiation_wavelength 0.71073
_diffrn_reflns_av_R_equivalents 0.0407
_diffrn_reflns_av_unetI/netI 0.0131
_diffrn_reflns_Laue_measured_fraction_full 1.000
_diffrn_reflns_Laue_measured_fraction_max 1.000
_diffrn_reflns_limit_h_max 23
_diffrn_reflns_limit_h_min -23
_diffrn_reflns_limit_k_max 23
_diffrn_reflns_limit_k_min -23
_diffrn_reflns_limit_l_max 31
_diffrn_reflns_limit_l_min -31
_diffrn_reflns_number 45166
_diffrn_reflns_point_group_measured_fraction_full 1.000
_diffrn_reflns_point_group_measured_fraction_max 1.000
_diffrn_reflns_theta_full 25.242
_diffrn_reflns_theta_max 30.486
_diffrn_reflns_theta_min 2.455
_exptl_absorpt_coefficient_mu 52.936
_exptl_absorpt_correction_T_max 0.0569
_exptl_absorpt_correction_T_min 0.0146
_exptl_absorpt_correction_type multi-scan
_exptl_absorpt_process_details SADABS
_exptl_crystal_colour silver
_exptl_crystal_density_diffrn 8.403
_exptl_crystal_description shard
_exptl_crystal_F_000 12528
_exptl_crystal_size_max 0.120
_exptl_crystal_size_mid 0.075
_exptl_crystal_size_min 0.073
_refine_diff_density_max 1.153
_refine_diff_density_min -1.047
_refine_diff_density_rms 0.267
_refine_ls_extinction_coef 0.0000200(8)
_refine_ls_extinction_expression Fc^*^=kFc[1+0.001xFc^2^\l^3^/sin(2\q)]^-1/4^
_refine_ls_extinction_method SHELXL
_refine_ls_goodness_of_fit_ref 1.360
_refine_ls_hydrogen_treatment undef
_refine_ls_matrix_type full
_refine_ls_number_parameters 62
_refine_ls_number_reflns 2303
_refine_ls_number_restraints 0
_refine_ls_restrained_S_all 1.360
_refine_ls_R_factor_all 0.0175
_refine_ls_R_factor_gt 0.0168
_refine_ls_shift/su_max 0.002
_refine_ls_shift/su_mean 0.000
_refine_ls_structure_factor_coef Fsqd
_refine_ls_weighting_details 'w=1/[\s^2^(Fo^2^)+(0.0064P)^2^+103.9295P] where P=(Fo^2^+2Fc^2^)/3'
_refine_ls_weighting_scheme calc
_refine_ls_wR_factor_gt 0.0340
_refine_ls_wR_factor_ref 0.0342
_reflns_Friedel_coverage 0.000
_reflns_Friedel_fraction_full .
_reflns_Friedel_fraction_max .
_reflns_number_gt 2263
_reflns_number_total 2303
_reflns_threshold_expression 'I > 2\s(I)'
_cod_data_source_file mmc4.cif
_cod_data_source_block jhg54
_cod_original_cell_volume 6033.6(10)
_cod_original_sg_symbol_H-M 'I 41/a c d'
_cod_database_code 1561539
_shelx_space_group_comment
;
The symmetry employed for this shelxl refinement is uniquely defined
by the following loop, which should always be used as a source of
symmetry information in preference to the above space-group names.
They are only intended as comments.
;
_shelx_estimated_absorpt_t_min 0.061
_shelx_estimated_absorpt_t_max 0.113
_shelxl_version_number 2014-3

loop_
_space_group_symop_operation_xyz
'x, y, z'
'-x+1/2, -y, z+1/2'
'-y+1/4, x+3/4, z+1/4'
'y+1/4, -x+1/4, z+3/4'
'-x+1/2, y, -z'
'x, -y, -z+1/2'
'y+1/4, x+3/4, -z+3/4'
'-y+1/4, -x+1/4, -z+1/4'
'x+1/2, y+1/2, z+1/2'
'-x+1, -y+1/2, z+1'
'-y+3/4, x+5/4, z+3/4'
'y+3/4, -x+3/4, z+5/4'
'-x+1, y+1/2, -z+1/2'
'x+1/2, -y+1/2, -z+1'
'y+3/4, x+5/4, -z+5/4'
'-y+3/4, -x+3/4, -z+3/4'
'-x, -y, -z'
'x-1/2, y, -z-1/2'
'y-1/4, -x-3/4, -z-1/4'
'-y-1/4, x-1/4, -z-3/4'
'x-1/2, -y, z'
'-x, y, z-1/2'
'-y-1/4, -x-3/4, z-3/4'
'y-1/4, x-1/4, z-1/4'
'-x+1/2, -y+1/2, -z+1/2'
'x, y+1/2, -z'
'y+1/4, -x-1/4, -z+1/4'
'-y+1/4, x+1/4, -z-1/4'
'x, -y+1/2, z+1/2'
'-x+1/2, y+1/2, z'
'-y+1/4, -x-1/4, z-1/4'
'y+1/4, x+1/4, z+1/4'

loop_
_atom_site_label
_atom_site_type_symbol
_atom_site_fract_x
_atom_site_fract_y
_atom_site_fract_z
_atom_site_U_iso_or_equiv
_atom_site_adp_type
_atom_site_occupancy
_atom_site_site_symmetry_order
_atom_site_calc_flag
_atom_site_refinement_flags_posn
_atom_site_refinement_flags_adp
_atom_site_refinement_flags_occupancy
_atom_site_disorder_assembly
_atom_site_disorder_group
Yb1 Yb -0.04219(2) -0.07377(2) 0.82802(2) 0.00629(5) Uani 1 1 d . . . . .
Yb2 Yb -0.02238(2) 0.12400(2) 0.00277(2) 0.00735(5) Uani 1 1 d . . . . .
Yb3 Yb 0.35499(2) 0.0000 0.2500 0.00605(6) Uani 1 2 d S T P . .
Yb4 Yb 0.17946(2) 0.40888(2) 0.84266(2) 0.00746(5) Uani 1 1 d . . . . .
Sb1 Sb 0.13585(2) 0.38585(2) 0.1250 0.00567(9) Uani 1 2 d S T P . .
Sb2 Sb 0.00500(2) 0.10868(2) 0.81009(2) 0.00640(7) Uani 1 1 d . . . . .
Sb3 Sb 0.86952(2) 0.97323(2) 0.95267(2) 0.00661(7) Uani 1 1 d . . . . .
Sb4 Sb 0.0000 0.2500 0.1250 0.00622(12) Uani 1 4 d S T P . .
Mn1 Mn 0.0000 0.2500 0.8750 0.0064(3) Uani 1 4 d S T P . .

loop_
_atom_site_aniso_label
_atom_site_aniso_U_11
_atom_site_aniso_U_22
_atom_site_aniso_U_33
_atom_site_aniso_U_23
_atom_site_aniso_U_13
_atom_site_aniso_U_12
Yb1 0.00649(10) 0.00585(10) 0.00653(10) 0.00015(7) 0.00062(7) -0.00008(7)
Yb2 0.00669(10) 0.00739(10) 0.00796(10) 0.00066(8) -0.00022(7) 0.00132(7)
Yb3 0.00595(13) 0.00626(13) 0.00594(13) 0.00030(10) 0.000 0.000
Yb4 0.00608(10) 0.01047(10) 0.00584(10) -0.00159(7) -0.00051(7) 0.00087(8)
Sb1 0.00563(12) 0.00563(12) 0.0058(2) -0.00011(11) 0.00011(11) -0.00051(15)
Sb2 0.00587(14) 0.00601(14) 0.00733(14) -0.00079(11) 0.00112(11) -0.00054(11)
Sb3 0.00829(15) 0.00622(14) 0.00532(14) 0.00013(11) 0.00035(11) 0.00155(11)
Sb4 0.00610(17) 0.00610(17) 0.0064(3) 0.000 0.000 0.0013(2)
Mn1 0.0064(4) 0.0064(4) 0.0063(7) 0.000 0.000 0.000

loop_
_atom_type_symbol
_atom_type_description
_atom_type_scat_dispersion_real
_atom_type_scat_dispersion_imag
_atom_type_scat_source
Mn Mn 0.3368 0.7283 'International Tables Vol C Tables 4.2.6.8 and 6.1.1.4'
Sb Sb -0.5866 1.5461 'International Tables Vol C Tables 4.2.6.8 and 6.1.1.4'
Tb Tb -0.1723 4.1537 'International Tables Vol C Tables 4.2.6.8 and 6.1.1.4'
Yb Yb -0.3850 5.5486 'International Tables Vol C Tables 4.2.6.8 and 6.1.1.4'

loop_
_geom_angle_atom_site_label_1
_geom_angle_atom_site_label_2
_geom_angle_atom_site_label_3
_geom_angle
_geom_angle_site_symmetry_1
_geom_angle_site_symmetry_3
Sb2 Yb1 Sb3 116.037(11) . 16_556
Sb2 Yb1 Sb4 150.399(10) . 17_556
Sb3 Yb1 Sb4 93.272(8) 16_556 17_556
Sb2 Yb1 Sb2 89.722(11) . 6_556
Sb3 Yb1 Sb2 89.299(10) 16_556 6_556
Sb4 Yb1 Sb2 94.964(9) 17_556 6_556
Sb2 Yb1 Sb3 89.203(10) . 1_445
Sb3 Yb1 Sb3 78.782(12) 16_556 1_445
Sb4 Yb1 Sb3 92.781(9) 17_556 1_445
Sb2 Yb1 Sb3 166.137(12) 6_556 1_445
Sb2 Yb1 Sb1 90.680(11) . 26_546
Sb3 Yb1 Sb1 153.248(12) 16_556 26_546
Sb4 Yb1 Sb1 59.981(8) 17_556 26_546
Sb2 Yb1 Sb1 92.340(9) 6_556 26_546
Sb3 Yb1 Sb1 101.492(10) 1_445 26_546
Sb2 Yb1 Yb4 55.545(8) . 10_454
Sb3 Yb1 Yb4 66.333(8) 16_556 10_454
Sb4 Yb1 Yb4 144.639(8) 17_556 10_454
Sb2 Yb1 Yb4 112.446(9) 6_556 10_454
Sb3 Yb1 Yb4 56.255(8) 1_445 10_454
Sb1 Yb1 Yb4 136.036(10) 26_546 10_454
Sb2 Yb1 Yb3 54.828(7) . 2
Sb3 Yb1 Yb3 139.995(10) 16_556 2
Sb4 Yb1 Yb3 105.400(6) 17_556 2
Sb2 Yb1 Yb3 54.661(7) 6_556 2
Sb3 Yb1 Yb3 133.593(9) 1_445 2
Sb1 Yb1 Yb3 56.663(7) 26_546 2
Yb4 Yb1 Yb3 108.590(7) 10_454 2
Sb2 Yb1 Yb1 141.588(9) . 16_446
Sb3 Yb1 Yb1 54.128(8) 16_556 16_446
Sb4 Yb1 Yb1 53.738(4) 17_556 16_446
Sb2 Yb1 Yb1 124.008(11) 6_556 16_446
Sb3 Yb1 Yb1 53.491(8) 1_445 16_446
Sb1 Yb1 Yb1 104.247(9) 26_546 16_446
Yb4 Yb1 Yb1 91.530(5) 10_454 16_446
Yb3 Yb1 Yb1 158.849(4) 2 16_446
Sb2 Yb1 Yb2 147.059(10) . 24_556
Sb3 Yb1 Yb2 51.414(8) 16_556 24_556
Sb4 Yb1 Yb2 56.192(5) 17_556 24_556
Sb2 Yb1 Yb2 62.352(8) 6_556 24_556
Sb3 Yb1 Yb2 113.585(10) 1_445 24_556
Sb1 Yb1 Yb2 106.592(9) 26_546 24_556
Yb4 Yb1 Yb2 116.937(8) 10_454 24_556
Yb3 Yb1 Yb2 111.996(7) 2 24_556
Yb1 Yb1 Yb2 61.670(8) 16_446 24_556
Sb2 Yb1 Yb2 104.622(9) . 17_556
Sb3 Yb1 Yb2 113.934(9) 16_556 17_556
Sb4 Yb1 Yb2 56.070(5) 17_556 17_556
Sb2 Yb1 Yb2 142.061(10) 6_556 17_556
Sb3 Yb1 Yb2 51.189(9) 1_445 17_556
Sb1 Yb1 Yb2 53.352(5) 26_546 17_556
Yb4 Yb1 Yb2 104.486(7) 10_454 17_556
Yb3 Yb1 Yb2 105.803(7) 2 17_556
Yb1 Yb1 Yb2 61.396(7) 16_446 17_556
Yb2 Yb1 Yb2 108.201(8) 24_556 17_556
Sb2 Yb1 Yb2 112.115(9) . 31_556
Sb3 Yb1 Yb2 114.071(9) 16_556 31_556
Sb4 Yb1 Yb2 53.932(5) 17_556 31_556
Sb2 Yb1 Yb2 48.720(7) 6_556 31_556
Sb3 Yb1 Yb2 143.370(9) 1_445 31_556
Sb1 Yb1 Yb2 51.285(6) 26_546 31_556
Yb4 Yb1 Yb2 160.127(8) 10_454 31_556
Yb3 Yb1 Yb2 57.292(5) 2 31_556
Yb1 Yb1 Yb2 104.655(5) 16_446 31_556
Yb2 Yb1 Yb2 63.500(7) 24_556 31_556
Yb2 Yb1 Yb2 93.511(8) 17_556 31_556
Sb2 Yb2 Sb3 165.483(12) 19_566 17_666
Sb2 Yb2 Sb3 89.830(10) 19_566 1_444
Sb3 Yb2 Sb3 98.831(10) 17_666 1_444
Sb2 Yb2 Sb1 91.690(9) 19_566 10_454
Sb3 Yb2 Sb1 100.543(10) 17_666 10_454
Sb3 Yb2 Sb1 85.479(11) 1_444 10_454
Sb2 Yb2 Sb4 91.209(9) 19_566 .
Sb3 Yb2 Sb4 89.019(9) 17_666 .
Sb3 Yb2 Sb4 142.288(9) 1_444 .
Sb1 Yb2 Sb4 56.809(9) 10_454 .
Sb2 Yb2 Mn1 48.333(7) 19_566 1_554
Sb3 Yb2 Mn1 117.715(9) 17_666 1_554
Sb3 Yb2 Mn1 104.217(10) 1_444 1_554
Sb1 Yb2 Mn1 137.855(8) 10_454 1_554
Sb4 Yb2 Mn1 104.425(9) . 1_554
Sb2 Yb2 Sb2 85.590(11) 19_566 28_556
Sb3 Yb2 Sb2 80.083(10) 17_666 28_556
Sb3 Yb2 Sb2 135.999(11) 1_444 28_556
Sb1 Yb2 Sb2 138.310(11) 10_454 28_556
Sb4 Yb2 Sb2 81.627(8) . 28_556
Mn1 Yb2 Sb2 44.300(6) 1_554 28_556
Sb2 Yb2 Yb4 114.157(11) 19_566 19_566
Sb3 Yb2 Yb4 53.915(9) 17_666 19_566
Sb3 Yb2 Yb4 94.089(9) 1_444 19_566
Sb1 Yb2 Yb4 154.153(8) 10_454 19_566
Sb4 Yb2 Yb4 119.481(8) . 19_566
Mn1 Yb2 Yb4 67.264(6) 1_554 19_566
Sb2 Yb2 Yb4 49.697(7) 28_556 19_566
Sb2 Yb2 Yb3 54.467(8) 19_566 20_556
Sb3 Yb2 Yb3 139.649(10) 17_666 20_556
Sb3 Yb2 Yb3 51.983(8) 1_444 20_556
Sb1 Yb2 Yb3 55.715(7) 10_454 20_556
Sb4 Yb2 Yb3 99.886(6) . 20_556
Mn1 Yb2 Yb3 98.162(6) 1_554 20_556
Sb2 Yb2 Yb3 139.970(9) 28_556 20_556
Yb4 Yb2 Yb3 140.047(8) 19_566 20_556
Sb2 Yb2 Yb1 118.993(10) 19_566 32_554
Sb3 Yb2 Yb1 51.643(8) 17_666 32_554
Sb3 Yb2 Yb1 150.474(10) 1_444 32_554
Sb1 Yb2 Yb1 98.978(10) 10_454 32_554
Sb4 Yb2 Yb1 50.584(5) . 32_554
Mn1 Yb2 Yb1 92.015(7) 1_554 32_554
Sb2 Yb2 Yb1 48.829(8) 28_556 32_554
Yb4 Yb2 Yb1 69.380(7) 19_566 32_554
Yb3 Yb2 Yb1 150.431(8) 20_556 32_554
Sb2 Yb2 Yb1 135.955(10) 19_566 17_556
Sb3 Yb2 Yb1 52.006(8) 17_666 17_556
Sb3 Yb2 Yb1 107.630(9) 1_444 17_556
Sb1 Yb2 Yb1 51.535(7) 10_454 17_556
Sb4 Yb2 Yb1 50.484(6) . 17_556
Mn1 Yb2 Yb1 147.691(8) 1_554 17_556
Sb2 Yb2 Yb1 105.752(8) 28_556 17_556
Yb4 Yb2 Yb1 104.773(8) 19_566 17_556
Yb3 Yb2 Yb1 105.534(6) 20_556 17_556
Yb1 Yb2 Yb1 56.933(7) 32_554 17_556
Sb2 Yb2 Yb1 49.675(9) 19_566 23_565
Sb3 Yb2 Yb1 135.910(10) 17_666 23_565
Sb3 Yb2 Yb1 108.207(9) 1_444 23_565
Sb1 Yb2 Yb1 49.595(6) 10_454 23_565
Sb4 Yb2 Yb1 48.725(4) . 23_565
Mn1 Yb2 Yb1 88.939(7) 1_554 23_565
Sb2 Yb2 Yb1 101.735(8) 28_556 23_565
Yb4 Yb2 Yb1 151.003(8) 19_566 23_565
Yb3 Yb2 Yb1 56.371(6) 20_556 23_565
Yb1 Yb2 Yb1 96.403(7) 32_554 23_565
Yb1 Yb2 Yb1 86.288(8) 17_556 23_565
Sb3 Yb3 Sb3 91.341(15) 27_466 32_444
Sb3 Yb3 Sb2 173.734(9) 27_466 5_556
Sb3 Yb3 Sb2 90.775(9) 32_444 5_556
Sb3 Yb3 Sb2 90.775(9) 27_466 2_554
Sb3 Yb3 Sb2 173.734(9) 32_444 2_554
Sb2 Yb3 Sb2 87.737(14) 5_556 2_554
Sb3 Yb3 Sb1 96.860(11) 27_466 25
Sb3 Yb3 Sb1 86.800(8) 32_444 25
Sb2 Yb3 Sb1 89.146(11) 5_556 25
Sb2 Yb3 Sb1 87.091(8) 2_554 25
Sb3 Yb3 Sb1 86.800(8) 27_466 20_656
Sb3 Yb3 Sb1 96.860(11) 32_444 20_656
Sb2 Yb3 Sb1 87.091(8) 5_556 20_656
Sb2 Yb3 Sb1 89.146(11) 2_554 20_656
Sb1 Yb3 Sb1 174.780(15) 25 20_656
Sb3 Yb3 Yb4 118.203(10) 27_466 23_665
Sb3 Yb3 Yb4 55.893(7) 32_444 23_665
Sb2 Yb3 Yb4 58.647(7) 5_556 23_665
Sb2 Yb3 Yb4 127.679(10) 2_554 23_665
Sb1 Yb3 Yb4 126.670(7) 25 23_665
Sb1 Yb3 Yb4 53.739(8) 20_656 23_665
Sb3 Yb3 Yb4 55.893(7) 27_466 20_657
Sb3 Yb3 Yb4 118.203(10) 32_444 20_657
Sb2 Yb3 Yb4 127.679(10) 5_556 20_657
Sb2 Yb3 Yb4 58.647(7) 2_554 20_657
Sb1 Yb3 Yb4 53.739(8) 25 20_657
Sb1 Yb3 Yb4 126.670(7) 20_656 20_657
Yb4 Yb3 Yb4 172.768(12) 23_665 20_657
Sb3 Yb3 Yb1 129.371(8) 27_466 2_554
Sb3 Yb3 Yb1 121.530(7) 32_444 2_554
Sb2 Yb3 Yb1 53.609(9) 5_556 2_554
Sb2 Yb3 Yb1 53.082(8) 2_554 2_554
Sb1 Yb3 Yb1 53.296(7) 25 2_554
Sb1 Yb3 Yb1 121.484(10) 20_656 2_554
Yb4 Yb3 Yb1 112.232(8) 23_665 2_554
Yb4 Yb3 Yb1 74.103(7) 20_657 2_554
Sb3 Yb3 Yb1 121.530(7) 27_466 5_556
Sb3 Yb3 Yb1 129.371(8) 32_444 5_556
Sb2 Yb3 Yb1 53.082(8) 5_556 5_556
Sb2 Yb3 Yb1 53.609(9) 2_554 5_556
Sb1 Yb3 Yb1 121.484(10) 25 5_556
Sb1 Yb3 Yb1 53.296(7) 20_656 5_556
Yb4 Yb3 Yb1 74.103(7) 23_665 5_556
Yb4 Yb3 Yb1 112.232(8) 20_657 5_556
Yb1 Yb3 Yb1 68.199(9) 2_554 5_556
Sb3 Yb3 Yb2 133.187(10) 27_466 32
Sb3 Yb3 Yb2 55.381(7) 32_444 32
Sb2 Yb3 Yb2 52.334(7) 5_556 32
Sb2 Yb3 Yb2 119.413(10) 2_554 32
Sb1 Yb3 Yb2 54.337(6) 25 32
Sb1 Yb3 Yb2 125.130(6) 20_656 32
Yb4 Yb3 Yb2 72.590(5) 23_665 32
Yb4 Yb3 Yb2 108.041(5) 20_657 32
Yb1 Yb3 Yb2 66.336(5) 2_554 32
Yb1 Yb3 Yb2 105.283(7) 5_556 32
Sb3 Yb3 Yb2 55.381(7) 27_466 27
Sb3 Yb3 Yb2 133.187(10) 32_444 27
Sb2 Yb3 Yb2 119.413(10) 5_556 27
Sb2 Yb3 Yb2 52.334(7) 2_554 27
Sb1 Yb3 Yb2 125.130(6) 25 27
Sb1 Yb3 Yb2 54.337(6) 20_656 27
Yb4 Yb3 Yb2 108.041(5) 23_665 27
Yb4 Yb3 Yb2 72.590(5) 20_657 27
Yb1 Yb3 Yb2 105.283(7) 2_554 27
Yb1 Yb3 Yb2 66.336(6) 5_556 27
Yb2 Yb3 Yb2 170.455(11) 32 27
Sb2 Yb4 Sb1 167.780(11) 10_454 11_545
Sb2 Yb4 Sb3 89.406(11) 10_454 4_464
Sb1 Yb4 Sb3 88.690(9) 11_545 4_464
Sb2 Yb4 Sb3 88.888(11) 10_454 10_564
Sb1 Yb4 Sb3 98.646(10) 11_545 10_564
Sb3 Yb4 Sb3 150.550(13) 4_464 10_564
Sb2 Yb4 Sb2 83.772(13) 10_454 28_557
Sb1 Yb4 Sb2 87.078(8) 11_545 28_557
Sb3 Yb4 Sb2 122.481(11) 4_464 28_557
Sb3 Yb4 Sb2 86.525(12) 10_564 28_557
Sb2 Yb4 Yb1 55.419(8) 10_454 10_454
Sb1 Yb4 Yb1 136.775(10) 11_545 10_454
Sb3 Yb4 Yb1 99.899(9) 4_464 10_454
Sb3 Yb4 Yb1 55.911(9) 10_564 10_454
Sb2 Yb4 Yb1 120.973(9) 28_557 10_454
Sb2 Yb4 Yb3 121.263(9) 10_454 27_566
Sb1 Yb4 Yb3 58.044(4) 11_545 27_566
Sb3 Yb4 Yb3 145.805(10) 4_464 27_566
Sb3 Yb4 Yb3 53.824(9) 10_564 27_566
Sb2 Yb4 Yb3 54.367(9) 28_557 27_566
Yb1 Yb4 Yb3 109.727(8) 10_454 27_566
Sb2 Yb4 Sb3 102.503(10) 10_454 7_446
Sb1 Yb4 Sb3 89.090(9) 11_545 7_446
Sb3 Yb4 Sb3 80.605(10) 4_464 7_446
Sb3 Yb4 Sb3 71.101(12) 10_564 7_446
Sb2 Yb4 Sb3 156.454(10) 28_557 7_446
Yb1 Yb4 Sb3 51.599(7) 10_454 7_446
Yb3 Yb4 Sb3 104.477(9) 27_566 7_446
Sb2 Yb4 Yb2 64.701(8) 10_454 28_556
Sb1 Yb4 Yb2 104.807(9) 11_545 28_556
Sb3 Yb4 Yb2 53.245(8) 4_464 28_556
Sb3 Yb4 Yb2 147.527(10) 10_564 28_556
Sb2 Yb4 Yb2 72.761(10) 28_557 28_556
Yb1 Yb4 Yb2 114.266(8) 10_454 28_556
Yb3 Yb4 Yb2 123.339(9) 27_566 28_556
Sb3 Yb4 Yb2 130.541(9) 7_446 28_556
Sb2 Yb4 Yb3 130.468(10) 10_454 26_556
Sb1 Yb4 Yb3 55.597(6) 11_545 26_556
Sb3 Yb4 Yb3 51.650(7) 4_464 26_556
Sb3 Yb4 Yb3 110.342(9) 10_564 26_556
Sb2 Yb4 Yb3 140.157(9) 28_557 26_556
Yb1 Yb4 Yb3 97.690(7) 10_454 26_556
Yb3 Yb4 Yb3 106.255(7) 27_566 26_556
Sb3 Yb4 Yb3 48.811(6) 7_446 26_556
Yb2 Yb4 Yb3 101.433(7) 28_556 26_556
Sb2 Yb4 Yb4 141.500(7) 10_454 16_556
Sb1 Yb4 Yb4 50.276(7) 11_545 16_556
Sb3 Yb4 Yb4 106.493(11) 4_464 16_556
Sb3 Yb4 Yb4 60.069(8) 10_564 16_556
Sb2 Yb4 Yb4 113.762(11) 28_557 16_556
Yb1 Yb4 Yb4 86.934(5) 10_454 16_556
Yb3 Yb4 Yb4 59.900(7) 27_566 16_556
Sb3 Yb4 Yb4 48.642(7) 7_446 16_556
Yb2 Yb4 Yb4 151.479(7) 28_556 16_556
Yb3 Yb4 Yb4 54.885(7) 26_556 16_556
Yb4 Sb1 Yb4 79.447(13) 5_556 12_453
Yb4 Sb1 Sb4 140.276(7) 5_556 .
Yb4 Sb1 Sb4 140.276(7) 12_453 .
Yb4 Sb1 Yb1 88.899(6) 5_556 32_554
Yb4 Sb1 Yb1 142.731(9) 12_453 32_554
Sb4 Sb1 Yb1 59.680(8) . 32_554
Yb4 Sb1 Yb1 142.730(9) 5_556 26_556
Yb4 Sb1 Yb1 88.899(6) 12_453 26_556
Sb4 Sb1 Yb1 59.680(8) . 26_556
Yb1 Sb1 Yb1 119.359(16) 32_554 26_556
Yb4 Sb1 Yb2 138.098(9) 5_556 10_454
Yb4 Sb1 Yb2 86.255(6) 12_453 10_454
Sb4 Sb1 Yb2 63.807(8) . 10_454
Yb1 Sb1 Yb2 79.120(9) 32_554 10_454
Yb1 Sb1 Yb2 75.114(9) 26_556 10_454
Yb4 Sb1 Yb2 86.255(6) 5_556 8
Yb4 Sb1 Yb2 138.098(9) 12_453 8
Sb4 Sb1 Yb2 63.807(9) . 8
Yb1 Sb1 Yb2 75.114(9) 32_554 8
Yb1 Sb1 Yb2 79.120(9) 26_556 8
Yb2 Sb1 Yb2 127.614(17) 10_454 8
Yb4 Sb1 Yb3 72.762(10) 5_556 25
Yb4 Sb1 Yb3 68.216(9) 12_453 25
Sb4 Sb1 Yb3 115.715(9) . 25
Yb1 Sb1 Yb3 141.211(5) 32_554 25
Yb1 Sb1 Yb3 70.040(7) 26_556 25
Yb2 Sb1 Yb3 136.544(6) 10_454 25
Yb2 Sb1 Yb3 69.948(7) 8 25
Yb4 Sb1 Yb3 68.216(9) 5_556 27_565
Yb4 Sb1 Yb3 72.762(10) 12_453 27_565
Sb4 Sb1 Yb3 115.715(9) . 27_565
Yb1 Sb1 Yb3 70.040(7) 32_554 27_565
Yb1 Sb1 Yb3 141.211(5) 26_556 27_565
Yb2 Sb1 Yb3 69.948(7) 10_454 27_565
Yb2 Sb1 Yb3 136.544(6) 8 27_565
Yb3 Sb1 Yb3 128.570(17) 25 27_565
Mn1 Sb2 Yb2 73.094(9) . 28_556
Mn1 Sb2 Yb1 138.481(13) . .
Yb2 Sb2 Yb1 144.963(13) 28_556 .
Mn1 Sb2 Yb4 86.118(10) . 10_454
Yb2 Sb2 Yb4 141.138(13) 28_556 10_454
Yb1 Sb2 Yb4 69.037(9) . 10_454
Mn1 Sb2 Yb1 129.924(13) . 6_556
Yb2 Sb2 Yb1 81.603(11) 28_556 6_556
Yb1 Sb2 Yb1 83.253(10) . 6_556
Yb4 Sb2 Yb1 87.690(11) 10_454 6_556
Mn1 Sb2 Yb3 135.395(13) . 2
Yb2 Sb2 Yb3 73.198(9) 28_556 2
Yb1 Sb2 Yb3 72.090(9) . 2
Yb4 Sb2 Yb3 137.721(12) 10_454 2
Yb1 Sb2 Yb3 71.728(9) 6_556 2
Mn1 Sb2 Yb4 81.730(10) . 19_567
Yb2 Sb2 Yb4 84.917(10) 28_556 19_567
Yb1 Sb2 Yb4 85.946(10) . 19_567
Yb4 Sb2 Yb4 124.867(11) 10_454 19_567
Yb1 Sb2 Yb4 138.671(13) 6_556 19_567
Yb3 Sb2 Yb4 66.984(9) 2 19_567
Mn1 Sb2 Yb2 63.449(8) . 19_566
Yb2 Sb2 Yb2 75.709(10) 28_556 19_566
Yb1 Sb2 Yb2 126.790(11) . 19_566
Yb4 Sb2 Yb2 65.603(8) 10_454 19_566
Yb1 Sb2 Yb2 68.818(9) 6_556 19_566
Yb3 Sb2 Yb2 132.419(11) 2 19_566
Yb4 Sb2 Yb2 143.669(11) 19_567 19_566
Yb3 Sb3 Yb2 139.724(13) 20_667 17_666
Yb3 Sb3 Yb1 125.495(12) 20_667 16_556
Yb2 Sb3 Yb1 76.942(10) 17_666 16_556
Yb3 Sb3 Yb4 75.312(9) 20_667 3_655
Yb2 Sb3 Yb4 72.842(10) 17_666 3_655
Yb1 Sb3 Yb4 87.302(11) 16_556 3_655
Yb3 Sb3 Yb1 138.101(12) 20_667 1_665
Yb2 Sb3 Yb1 76.804(11) 17_666 1_665
Yb1 Sb3 Yb1 72.381(10) 16_556 1_665
Yb4 Sb3 Yb1 146.585(13) 3_655 1_665
Yb3 Sb3 Yb4 70.282(10) 20_667 10_564
Yb2 Sb3 Yb4 138.282(13) 17_666 10_564
Yb1 Sb3 Yb4 110.947(12) 16_556 10_564
Yb4 Sb3 Yb4 145.532(13) 3_655 10_564
Yb1 Sb3 Yb4 67.834(10) 1_665 10_564
Yb3 Sb3 Yb2 72.637(9) 20_667 1_666
Yb2 Sb3 Yb2 81.170(10) 17_666 1_666
Yb1 Sb3 Yb2 158.112(13) 16_556 1_666
Yb4 Sb3 Yb2 86.108(11) 3_655 1_666
Yb1 Sb3 Yb2 102.848(11) 1_665 1_666
Yb4 Sb3 Yb2 85.689(11) 10_564 1_666
Yb3 Sb3 Yb4 68.159(8) 20_667 7_556
Yb2 Sb3 Yb4 137.709(12) 17_666 7_556
Yb1 Sb3 Yb4 62.069(8) 16_556 7_556
Yb4 Sb3 Yb4 94.242(10) 3_655 7_556
Yb1 Sb3 Yb4 98.938(11) 1_665 7_556
Yb4 Sb3 Yb4 71.289(10) 10_564 7_556
Yb2 Sb3 Yb4 139.267(12) 1_666 7_556
Yb1 Sb4 Yb1 72.525(8) 26_556 23_565
Yb1 Sb4 Yb1 142.192(9) 26_556 17_556
Yb1 Sb4 Yb1 120.679(8) 23_565 17_556
Yb1 Sb4 Yb1 120.679(8) 26_556 32_554
Yb1 Sb4 Yb1 142.192(9) 23_565 32_554
Yb1 Sb4 Yb1 72.525(8) 17_556 32_554
Yb1 Sb4 Sb1 60.339(4) 26_556 .
Yb1 Sb4 Sb1 119.661(4) 23_565 .
Yb1 Sb4 Sb1 119.661(4) 17_556 .
Yb1 Sb4 Sb1 60.339(4) 32_554 .
Yb1 Sb4 Sb1 119.661(4) 26_556 10_454
Yb1 Sb4 Sb1 60.339(4) 23_565 10_454
Yb1 Sb4 Sb1 60.339(4) 17_556 10_454
Yb1 Sb4 Sb1 119.661(4) 32_554 10_454
Sb1 Sb4 Sb1 180.0 . 10_454
Yb1 Sb4 Yb2 77.342(6) 26_556 8
Yb1 Sb4 Yb2 142.439(5) 23_565 8
Yb1 Sb4 Yb2 73.223(6) 17_556 8
Yb1 Sb4 Yb2 73.446(7) 32_554 8
Sb1 Sb4 Yb2 59.383(4) . 8
Sb1 Sb4 Yb2 120.617(4) 10_454 8
Yb1 Sb4 Yb2 73.446(7) 26_556 10_454
Yb1 Sb4 Yb2 73.223(6) 23_565 10_454
Yb1 Sb4 Yb2 142.439(5) 17_556 10_454
Yb1 Sb4 Yb2 77.342(6) 32_554 10_454
Sb1 Sb4 Yb2 59.383(4) . 10_454
Sb1 Sb4 Yb2 120.617(4) 10_454 10_454
Yb2 Sb4 Yb2 118.766(9) 8 10_454
Yb1 Sb4 Yb2 73.223(6) 26_556 15_444
Yb1 Sb4 Yb2 73.446(7) 23_565 15_444
Yb1 Sb4 Yb2 77.342(6) 17_556 15_444
Yb1 Sb4 Yb2 142.439(5) 32_554 15_444
Sb1 Sb4 Yb2 120.617(4) . 15_444
Sb1 Sb4 Yb2 59.383(4) 10_454 15_444
Yb2 Sb4 Yb2 76.807(9) 8 15_444
Yb2 Sb4 Yb2 138.330(8) 10_454 15_444
Yb1 Sb4 Yb2 142.439(5) 26_556 .
Yb1 Sb4 Yb2 77.342(6) 23_565 .
Yb1 Sb4 Yb2 73.446(7) 17_556 .
Yb1 Sb4 Yb2 73.223(6) 32_554 .
Sb1 Sb4 Yb2 120.617(5) . .
Sb1 Sb4 Yb2 59.383(5) 10_454 .
Yb2 Sb4 Yb2 138.331(8) 8 .
Yb2 Sb4 Yb2 76.807(10) 10_454 .
Yb2 Sb4 Yb2 118.766(9) 15_444 .
Sb2 Mn1 Sb2 105.594(7) . 28_557
Sb2 Mn1 Sb2 105.592(7) . 19_567
Sb2 Mn1 Sb2 117.542(15) 28_557 19_567
Sb2 Mn1 Sb2 117.543(15) . 10_454
Sb2 Mn1 Sb2 105.593(7) 28_557 10_454
Sb2 Mn1 Sb2 105.593(7) 19_567 10_454
Sb2 Mn1 Yb2 156.678(8) . 10_455
Sb2 Mn1 Yb2 58.573(8) 28_557 10_455
Sb2 Mn1 Yb2 72.251(9) 19_567 10_455
Sb2 Mn1 Yb2 84.719(10) 10_454 10_455
Sb2 Mn1 Yb2 72.251(9) . 19_566
Sb2 Mn1 Yb2 156.679(8) 28_557 19_566
Sb2 Mn1 Yb2 84.719(10) 19_567 19_566
Sb2 Mn1 Yb2 58.573(8) 10_454 19_566
Yb2 Mn1 Yb2 129.416(6) 10_455 19_566
Sb2 Mn1 Yb2 84.718(9) . 1_556
Sb2 Mn1 Yb2 72.251(9) 28_557 1_556
Sb2 Mn1 Yb2 58.573(8) 19_567 1_556
Sb2 Mn1 Yb2 156.679(8) 10_454 1_556
Yb2 Mn1 Yb2 74.341(9) 10_455 1_556
Yb2 Mn1 Yb2 129.416(6) 19_566 1_556
Sb2 Mn1 Yb2 58.574(8) . 28_556
Sb2 Mn1 Yb2 84.719(9) 28_557 28_556
Sb2 Mn1 Yb2 156.679(8) 19_567 28_556
Sb2 Mn1 Yb2 72.251(9) 10_454 28_556
Yb2 Mn1 Yb2 129.416(6) 10_455 28_556
Yb2 Mn1 Yb2 74.341(9) 19_566 28_556
Yb2 Mn1 Yb2 129.416(6) 1_556 28_556

loop_
_geom_bond_atom_site_label_1
_geom_bond_atom_site_label_2
_geom_bond_distance
_geom_bond_site_symmetry_2
Yb1 Sb2 3.1514(5) .
Yb1 Sb3 3.1705(5) 16_556
Yb1 Sb4 3.1781(3) 17_556
Yb1 Sb2 3.1797(5) 6_556
Yb1 Sb3 3.1964(4) 1_445
Yb1 Sb1 3.1993(4) 26_546
Yb1 Yb4 3.5744(4) 10_454
Yb1 Yb3 3.7508(4) 2
Yb1 Yb1 3.7596(5) 16_446
Yb1 Yb2 3.9386(4) 24_556
Yb1 Yb2 3.9488(4) 17_556
Yb1 Yb2 4.1259(4) 31_556
Yb2 Sb2 3.1342(4) 19_566
Yb2 Sb3 3.1605(5) 17_666
Yb2 Sb3 3.2682(5) 1_444
Yb2 Sb1 3.2783(4) 10_454
Yb2 Sb4 3.4182(3) .
Yb2 Mn1 3.5143(3) 1_554
Yb2 Sb2 3.7417(5) 28_556
Yb2 Yb4 3.7690(4) 19_566
Yb2 Yb3 3.7904(3) 20_556
Yb2 Yb1 3.9387(4) 32_554
Yb2 Yb1 3.9489(4) 17_556
Yb2 Yb1 4.1259(4) 23_565
Yb3 Sb3 3.1287(5) 27_466
Yb3 Sb3 3.1287(5) 32_444
Yb3 Sb2 3.2221(4) 5_556
Yb3 Sb2 3.2221(4) 2_554
Yb3 Sb1 3.3339(3) 25
Yb3 Sb1 3.3339(3) 20_656
Yb3 Yb4 3.6488(3) 23_665
Yb3 Yb4 3.6488(3) 20_657
Yb3 Yb1 3.7508(4) 2_554
Yb3 Yb1 3.7508(4) 5_556
Yb3 Yb2 3.7904(3) 32
Yb3 Yb2 3.7904(3) 27
Yb4 Sb2 3.1563(5) 10_454
Yb4 Sb1 3.1684(5) 11_545
Yb4 Sb3 3.1879(4) 4_464
Yb4 Sb3 3.2093(4) 10_564
Yb4 Sb2 3.3855(5) 28_557
Yb4 Yb1 3.5744(4) 10_454
Yb4 Yb3 3.6488(3) 27_566
Yb4 Sb3 3.7054(5) 7_446
Yb4 Yb2 3.7691(4) 28_556
Yb4 Yb3 3.8591(4) 26_556
Yb4 Yb4 4.0497(5) 16_556
Sb1 Yb4 3.1684(5) 5_556
Sb1 Yb4 3.1684(5) 12_453
Sb1 Sb4 3.1878(5) .
Sb1 Yb1 3.1993(4) 32_554
Sb1 Yb1 3.1993(4) 26_556
Sb1 Yb2 3.2783(4) 10_454
Sb1 Yb2 3.2783(4) 8
Sb1 Yb3 3.3339(3) 25
Sb1 Yb3 3.3339(3) 27_565
Sb2 Mn1 2.7438(4) .
Sb2 Yb2 3.1343(4) 28_556
Sb2 Yb4 3.1562(5) 10_454
Sb2 Yb1 3.1796(5) 6_556
Sb2 Yb3 3.2222(4) 2
Sb2 Yb4 3.3855(5) 19_567
Sb2 Yb2 3.7417(5) 19_566
Sb3 Yb3 3.1287(5) 20_667
Sb3 Yb2 3.1604(5) 17_666
Sb3 Yb1 3.1705(5) 16_556
Sb3 Yb4 3.1878(5) 3_655
Sb3 Yb1 3.1965(4) 1_665
Sb3 Yb4 3.2094(4) 10_564
Sb3 Yb2 3.2682(5) 1_666
Sb3 Yb4 3.7054(5) 7_556
Sb4 Yb1 3.1781(3) 26_556
Sb4 Yb1 3.1781(3) 23_565
Sb4 Yb1 3.1781(3) 17_556
Sb4 Yb1 3.1781(3) 32_554
Sb4 Sb1 3.1879(5) 10_454
Sb4 Yb2 3.4181(3) 8
Sb4 Yb2 3.4181(3) 10_454
Sb4 Yb2 3.4181(3) 15_444
Mn1 Sb2 2.7439(4) 28_557
Mn1 Sb2 2.7439(4) 19_567
Mn1 Sb2 2.7439(4) 10_454
Mn1 Yb2 3.5143(3) 10_455
Mn1 Yb2 3.5143(3) 19_566
Mn1 Yb2 3.5143(3) 1_556
Mn1 Yb2 3.5143(3) 28_556
